data_4504551
loop_
_publ_author_name
'Kumar, D. Krishna'
'Das, Amitava'
'Dastidar, Parthasarathi'

_publ_section_title
;
 N&#x2212;H&#x00B7;&#x00B7;&#x00B7;Cl2&#x2212;M Synthon as a
 Structure-Directing Tool:&#x2009; Crystal Structures of Some
 Perchlorometallates
;
_journal_issue 1
_journal_name_full 'Crystal Growth &amp; Design'
_journal_page_first 216
_journal_paper_doi 10.1021/cg050296q
_journal_volume 6
_journal_year 2006
_chemical_formula_sum 'C11 H10 Cl4 N3 O Pt'
_chemical_formula_weight 537.11
_chemical_name_systematic
; 
 ? 
;
_space_group_IT_number 2
_symmetry_cell_setting triclinic
_symmetry_space_group_name_Hall '-P 1'
_symmetry_space_group_name_H-M 'P -1'
_atom_sites_solution_hydrogens geom
_atom_sites_solution_primary direct
_atom_sites_solution_secondary difmap
_audit_creation_method SHELXL-97
_cell_angle_alpha 85.922(4)
_cell_angle_beta 83.343(4)
_cell_angle_gamma 76.840(4)
_cell_formula_units_Z 2
_cell_length_a 7.0209(16)
_cell_length_b 9.280(2)
_cell_length_c 11.633(3)
_cell_measurement_temperature 298(2)
_cell_volume 732.3(3)
_computing_cell_refinement 'BRUKER AXS SMART 3'
_computing_data_collection 'BRUKER AXS SMART 3'
_computing_data_reduction 'BRUKER AXS SMART 3'
_computing_molecular_graphics 'PLATON, 'MERCURY 1.3'
_computing_structure_refinement 'SHELXL-97 (Sheldrick, 1997)'
_computing_structure_solution 'SHELXS-97 (Sheldrick, 1990)'
_diffrn_ambient_temperature 298(2)
_diffrn_detector_area_resol_mean 0.3
_diffrn_measured_fraction_theta_full 0.979
_diffrn_measured_fraction_theta_max 0.979
_diffrn_measurement_device_type 'BRUKER SMART CCD AREA DETECTOR'
_diffrn_measurement_method PHI-OMEGA
_diffrn_radiation_monochromator graphite
_diffrn_radiation_source 'fine-focus sealed tube'
_diffrn_radiation_type MoK\a
_diffrn_radiation_wavelength 0.71073
_diffrn_reflns_av_R_equivalents 0.0143
_diffrn_reflns_av_sigmaI/netI 0.0307
_diffrn_reflns_limit_h_max 7
_diffrn_reflns_limit_h_min -7
_diffrn_reflns_limit_k_max 9
_diffrn_reflns_limit_k_min -8
_diffrn_reflns_limit_l_max 12
_diffrn_reflns_limit_l_min -9
_diffrn_reflns_number 2619
_diffrn_reflns_theta_full 22.50
_diffrn_reflns_theta_max 22.50
_diffrn_reflns_theta_min 1.76
_exptl_absorpt_coefficient_mu 10.307
_exptl_absorpt_correction_type SADABS
_exptl_crystal_colour YELLOW
_exptl_crystal_density_diffrn 2.436
_exptl_crystal_density_method 'not measured'
_exptl_crystal_description PLATE
_exptl_crystal_F_000 502
_exptl_crystal_size_max 0.71
_exptl_crystal_size_mid 0.44
_exptl_crystal_size_min 0.28
_refine_diff_density_max 2.055
_refine_diff_density_min -1.136
_refine_diff_density_rms 0.200
_refine_ls_extinction_method none
_refine_ls_goodness_of_fit_ref 1.058
_refine_ls_hydrogen_treatment mixed
_refine_ls_matrix_type full
_refine_ls_number_parameters 184
_refine_ls_number_reflns 1872
_refine_ls_number_restraints 0
_refine_ls_restrained_S_all 1.058
_refine_ls_R_factor_all 0.0526
_refine_ls_R_factor_gt 0.0387
_refine_ls_shift/su_max 0.000
_refine_ls_shift/su_mean 0.000
_refine_ls_structure_factor_coef Fsqd
_refine_ls_weighting_details 'calc w=1/[\s^2^(Fo^2^)+(0.0715P)^2^+2.3299P] where P=(Fo^2^+2Fc^2^)/3'
_refine_ls_weighting_scheme calc
_refine_ls_wR_factor_gt 0.1006
_refine_ls_wR_factor_ref 0.1097
_reflns_number_gt 1455
_reflns_number_total 1872
_reflns_threshold_expression >2sigma(I)
_cod_data_source_file cg050296qsi20050628_052957.cif
_cod_data_source_block kkb412cm
_cod_depositor_comments
;
The following automatic conversions were performed:

'_symmetry_cell_setting' value 'TRICLINIC' changed to 'triclinic'
according to /home/saulius/struct/CIF-dictionaries/cif_core.dic
dictionary named 'cif_core.dic' version 2.4.1 from 2010-06-29.

Automatic conversion script
Id: cif_fix_values 1715 2011-07-08 13:25:40Z adriana 
;
_cod_original_sg_symbol_H-M P-1
_cod_database_code 4504551

loop_
_symmetry_equiv_pos_as_xyz
'x, y, z'
'-x, -y, -z'

loop_
_atom_site_label
_atom_site_type_symbol
_atom_site_fract_x
_atom_site_fract_y
_atom_site_fract_z
_atom_site_U_iso_or_equiv
_atom_site_adp_type
_atom_site_occupancy
_atom_site_symmetry_multiplicity
_atom_site_calc_flag
_atom_site_refinement_flags
Pt1 Pt 0.0000 0.5000 0.5000 0.0328(3) Uani 1 2 d S
Pt2 Pt 0.5000 0.0000 0.0000 0.0282(3) Uani 1 2 d S
Cl1 Cl 0.2645(5) 0.4407(4) 0.3605(3) 0.0455(9) Uani 1 1 d .
Cl2 Cl 0.1998(5) 0.4128(4) 0.6445(3) 0.0430(9) Uani 1 1 d .
Cl3 Cl 0.4165(5) 0.1492(3) 0.1556(3) 0.0395(8) Uani 1 1 d .
Cl4 Cl 0.5139(6) 0.2039(3) -0.1217(3) 0.0477(9) Uani 1 1 d .
N1 N 0.3210(15) 0.9483(12) 0.3726(9) 0.039(3) Uani 1 1 d .
H1 H 0.3558 0.9756 0.2884 0.059 Uiso 1 1 calc R
C2 C 0.335(2) 0.8076(15) 0.4026(12) 0.044(4) Uani 1 1 d .
H2 H 0.3829 0.7242 0.3389 0.066 Uiso 1 1 calc R
C3 C 0.288(2) 0.7678(14) 0.5186(12) 0.042(4) Uani 1 1 d .
H3 H 0.2980 0.6530 0.5463 0.064 Uiso 1 1 calc R
C4 C 0.2278(19) 0.8774(18) 0.5973(11) 0.044(4) Uani 1 1 d .
C5 C 0.217(2) 1.0244(16) 0.5567(13) 0.047(4) Uani 1 1 d .
H5 H 0.1704 1.1126 0.6165 0.070 Uiso 1 1 calc R
C6 C 0.264(2) 1.0566(14) 0.4452(13) 0.046(4) Uani 1 1 d .
H6 H 0.2552 1.1702 0.4144 0.070 Uiso 1 1 calc R
N7 N 0.191(2) 0.7371(17) 0.7730(14) 0.036(4) Uiso 0.66 1 d P
N7' N 0.213(5) 0.773(4) 0.698(3) 0.035(8) Uiso 0.34 1 d P
C8 C 0.128(5) 0.841(4) 0.806(3) 0.020(8) Uiso 0.29 1 d P
C8' C 0.147(3) 0.877(2) 0.7247(17) 0.040(5) Uiso 0.71 1 d P
O9 O 0.0612(15) 0.9800(9) 0.7849(8) 0.054(3) Uani 1 1 d .
C10 C 0.155(2) 0.7100(15) 0.8958(11) 0.040(4) Uani 1 1 d .
C11 C 0.253(2) 0.5684(15) 0.9247(12) 0.047(4) Uani 1 1 d .
H11 H 0.3412 0.4999 0.8582 0.070 Uiso 1 1 calc R
C12 C 0.240(2) 0.5154(14) 1.0330(12) 0.038(3) Uani 1 1 d .
H12 H 0.3271 0.4078 1.0561 0.057 Uiso 1 1 calc R
N13 N 0.1195(17) 0.5949(11) 1.1138(9) 0.037(3) Uani 1 1 d .
H13 H 0.1078 0.5509 1.1956 0.056 Uiso 1 1 calc R
C14 C 0.012(2) 0.7320(14) 1.0905(12) 0.043(4) Uani 1 1 d .
H14 H -0.0814 0.7947 1.1584 0.065 Uiso 1 1 calc R
C15 C 0.024(2) 0.7885(15) 0.9824(15) 0.057(4) Uani 1 1 d .
H15 H -0.0671 0.8952 0.9610 0.086 Uiso 1 1 calc R

loop_
_atom_site_aniso_label
_atom_site_aniso_U_11
_atom_site_aniso_U_22
_atom_site_aniso_U_33
_atom_site_aniso_U_23
_atom_site_aniso_U_13
_atom_site_aniso_U_12
Pt1 0.0536(5) 0.0230(4) 0.0208(4) 0.0040(3) -0.0023(3) -0.0087(3)
Pt2 0.0299(4) 0.0305(4) 0.0211(4) 0.0032(3) 0.0041(3) -0.0052(3)
Cl1 0.061(2) 0.0392(19) 0.0284(18) 0.0063(14) 0.0047(16) -0.0012(16)
Cl2 0.063(2) 0.0394(19) 0.0247(17) 0.0118(14) -0.0108(16) -0.0082(16)
Cl3 0.061(2) 0.0318(18) 0.0223(16) 0.0045(13) 0.0108(15) -0.0132(16)
Cl4 0.076(3) 0.0311(18) 0.0287(18) 0.0068(14) 0.0108(17) -0.0063(17)
N1 0.040(7) 0.043(7) 0.027(6) 0.019(5) 0.004(5) -0.003(5)
C2 0.045(9) 0.037(9) 0.047(9) -0.003(7) -0.007(7) 0.000(7)
C3 0.049(9) 0.031(8) 0.043(9) 0.021(7) -0.016(7) -0.001(6)
C4 0.031(8) 0.087(12) 0.016(7) 0.016(7) 0.000(6) -0.025(8)
C5 0.041(8) 0.048(9) 0.052(10) -0.014(8) 0.016(7) -0.018(7)
C6 0.055(9) 0.018(7) 0.068(11) 0.009(7) -0.001(8) -0.017(7)
O9 0.068(7) 0.029(5) 0.056(6) -0.003(5) 0.011(5) 0.002(5)
C10 0.044(8) 0.053(9) 0.031(8) 0.028(7) -0.007(7) -0.032(8)
C11 0.060(10) 0.038(9) 0.042(9) 0.012(7) -0.005(7) -0.015(7)
C12 0.050(9) 0.025(7) 0.040(9) 0.007(6) -0.009(7) -0.011(6)
N13 0.059(8) 0.030(7) 0.024(6) 0.015(5) -0.006(6) -0.017(6)
C14 0.061(10) 0.024(7) 0.043(9) -0.009(6) 0.013(7) -0.014(7)
C15 0.056(10) 0.027(8) 0.086(13) 0.015(8) -0.019(10) -0.002(7)

loop_
_atom_type_symbol
_atom_type_description
_atom_type_scat_dispersion_real
_atom_type_scat_dispersion_imag
_atom_type_scat_source
C C 0.0033 0.0016 'International Tables Vol C Tables 4.2.6.8 and 6.1.1.4'
H H 0.0000 0.0000 'International Tables Vol C Tables 4.2.6.8 and 6.1.1.4'
N N 0.0061 0.0033 'International Tables Vol C Tables 4.2.6.8 and 6.1.1.4'
O O 0.0106 0.0060 'International Tables Vol C Tables 4.2.6.8 and 6.1.1.4'
Cl Cl 0.1484 0.1585 'International Tables Vol C Tables 4.2.6.8 and 6.1.1.4'
Pt Pt -1.7033 8.3905 'International Tables Vol C Tables 4.2.6.8 and 6.1.1.4'

loop_
_geom_angle_atom_site_label_1
_geom_angle_atom_site_label_2
_geom_angle_atom_site_label_3
_geom_angle
_geom_angle_site_symmetry_1
_geom_angle_site_symmetry_3
Cl2 Pt1 Cl2 180.000(1) . 2_566
Cl2 Pt1 Cl1 89.25(12) . 2_566
Cl2 Pt1 Cl1 90.75(12) 2_566 2_566
Cl2 Pt1 Cl1 90.75(12) . .
Cl2 Pt1 Cl1 89.25(12) 2_566 .
Cl1 Pt1 Cl1 180.0 2_566 .
Cl4 Pt2 Cl4 180.00(16) 2_655 .
Cl4 Pt2 Cl3 89.98(11) 2_655 .
Cl4 Pt2 Cl3 90.02(11) . .
Cl4 Pt2 Cl3 90.02(11) 2_655 2_655
Cl4 Pt2 Cl3 89.98(11) . 2_655
Cl3 Pt2 Cl3 180.00(9) . 2_655
C2 N1 C6 124.3(12) . .
C2 N1 H1 117.9 . .
C6 N1 H1 117.9 . .
N1 C2 C3 118.7(13) . .
N1 C2 H2 120.7 . .
C3 C2 H2 120.7 . .
C4 C3 C2 118.9(12) . .
C4 C3 H3 120.5 . .
C2 C3 H3 120.5 . .
C3 C4 C5 118.1(12) . .
C3 C4 N7' 94.2(17) . .
C5 C4 N7' 147.5(18) . .
C3 C4 C8' 133.2(14) . .
C5 C4 C8' 108.3(14) . .
N7' C4 C8' 40.0(13) . .
C6 C5 C4 120.6(13) . .
C6 C5 H5 119.7 . .
C4 C5 H5 119.7 . .
N1 C6 C5 119.4(12) . .
N1 C6 H6 120.3 . .
C5 C6 H6 120.3 . .
N7' N7 C8 95(3) . .
N7' N7 C8' 49(2) . .
C8 N7 C8' 46(2) . .
N7' N7 C10 169(3) . .
C8 N7 C10 75(2) . .
C8' N7 C10 120.8(16) . .
N7 N7' C8' 89(3) . .
N7 N7' C8 46(2) . .
C8' N7' C8 43(2) . .
N7 N7' C4 161(4) . .
C8' N7' C4 72(2) . .
C8 N7' C4 115(3) . .
C8' C8 N7 84(3) . .
C8' C8 O9 64(2) . .
N7 C8 O9 148(4) . .
C8' C8 N7' 45(2) . .
N7 C8 N7' 39.2(19) . .
O9 C8 N7' 109(3) . .
C8' C8 C10 148(4) . .
N7 C8 C10 64(2) . .
O9 C8 C10 148(3) . .
N7' C8 C10 103(3) . .
C8 C8' N7' 92(3) . .
C8 C8' O9 70(3) . .
N7' C8' O9 162(3) . .
C8 C8' N7 50(2) . .
N7' C8' N7 42(2) . .
O9 C8' N7 119.8(18) . .
C8 C8' C4 159(3) . .
N7' C8' C4 68(2) . .
O9 C8' C4 130.3(17) . .
N7 C8' C4 109.9(17) . .
C8' O9 C8 46.2(17) . .
C11 C10 C15 117.5(12) . .
C11 C10 N7 108.8(14) . .
C15 C10 N7 132.9(14) . .
C11 C10 C8 148(2) . .
C15 C10 C8 94.1(18) . .
N7 C10 C8 41.0(14) . .
C12 C11 C10 120.6(15) . .
C12 C11 H11 119.7 . .
C10 C11 H11 119.7 . .
C11 C12 N13 119.9(13) . .
C11 C12 H12 120.0 . .
N13 C12 H12 120.0 . .
C12 N13 C14 122.5(11) . .
C12 N13 H13 118.8 . .
C14 N13 H13 118.8 . .
C15 C14 N13 118.8(13) . .
C15 C14 H14 120.6 . .
N13 C14 H14 120.6 . .
C14 C15 C10 120.3(13) . .
C14 C15 H15 119.8 . .
C10 C15 H15 119.8 . .

loop_
_geom_bond_atom_site_label_1
_geom_bond_atom_site_label_2
_geom_bond_distance
_geom_bond_site_symmetry_2
Pt1 Cl2 2.299(3) .
Pt1 Cl2 2.299(3) 2_566
Pt1 Cl1 2.312(3) 2_566
Pt1 Cl1 2.312(3) .
Pt2 Cl4 2.295(3) 2_655
Pt2 Cl4 2.295(3) .
Pt2 Cl3 2.297(3) .
Pt2 Cl3 2.297(3) 2_655
N1 C2 1.311(17) .
N1 C6 1.320(18) .
N1 H1 1.0100 .
C2 C3 1.397(18) .
C2 H2 1.0800 .
C3 C4 1.38(2) .
C3 H3 1.0800 .
C4 C5 1.40(2) .
C4 N7' 1.48(3) .
C4 C8' 1.52(2) .
C5 C6 1.33(2) .
C5 H5 1.0800 .
C6 H6 1.0800 .
N7 N7' 0.92(3) .
N7 C8 1.05(4) .
N7 C8' 1.36(2) .
N7 C10 1.44(2) .
N7' C8' 1.03(3) .
N7' C8 1.45(5) .
C8 C8' 0.99(4) .
C8 O9 1.28(4) .
C8 C10 1.54(4) .
C8' O9 1.22(2) .
C10 C11 1.376(19) .
C10 C15 1.41(2) .
C11 C12 1.320(18) .
C11 H11 1.0800 .
C12 N13 1.331(17) .
C12 H12 1.0800 .
N13 C14 1.350(17) .
N13 H13 1.0100 .
C14 C15 1.33(2) .
C14 H14 1.0800 .
C15 H15 1.0800 .

loop_
_geom_hbond_atom_site_label_D
_geom_hbond_atom_site_label_H
_geom_hbond_atom_site_label_A
_geom_hbond_distance_DH
_geom_hbond_distance_HA
_geom_hbond_distance_DA
_geom_hbond_angle_DHA
_geom_hbond_site_symmetry_A
N1 H1 Cl3 1.01 2.23 3.131(10) 147.9 1_565
N1 H1 Cl4 1.01 2.59 3.303(12) 127.2 2_665
N13 H13 Cl1 1.01 2.37 3.279(10) 148.6 1_556
N13 H13 Cl2 1.01 2.66 3.394(11) 129.8 2_567
